data_7124642
loop_
_publ_author_name
'Feng, Genfeng'
'Liu, Wei'
'Peng, Yuxin'
'Zhao, Bo'
'Huang, Wei'
'Dai, Yafei'

_publ_section_title
;
 Cavity partition and functionalization of a [2+3] organic molecular cage
 by inserting polar P[double bond, length as m-dash]O bonds.
;
_journal_issue 59
_journal_name_full 'Chemical communications (Cambridge, England)'
_journal_page_first 9267
_journal_page_last 9270
_journal_paper_doi 10.1039/c6cc02801b
_journal_volume 52
_journal_year 2016
_chemical_formula_moiety 'C21 H15 O7 P'
_chemical_formula_sum 'C21 H15 O7 P'
_chemical_formula_weight 410.30
_space_group_IT_number 14
_space_group_name_Hall '-P 2yn'
_space_group_name_H-M_alt 'P 1 21/n 1'
_symmetry_cell_setting monoclinic
_symmetry_space_group_name_Hall '-P 2yn'
_symmetry_space_group_name_H-M 'P 1 21/n 1'
_atom_sites_solution_hydrogens geom
_atom_sites_solution_primary direct
_atom_sites_solution_secondary difmap
_audit_creation_method SHELXL-97
_audit_update_record
;
2016-03-31 deposited with the CCDC.
2016-06-22 downloaded from the CCDC.
;
_cell_angle_alpha 90.00
_cell_angle_beta 93.558(3)
_cell_angle_gamma 90.00
_cell_formula_units_Z 4
_cell_length_a 7.7879(13)
_cell_length_b 20.327(3)
_cell_length_c 11.9549(19)
_cell_measurement_reflns_used 3921
_cell_measurement_temperature 291(2)
_cell_measurement_theta_max 27.172
_cell_measurement_theta_min 2.632
_cell_volume 1888.9(5)
_computing_cell_refinement SMART
_computing_data_collection 'SMART (Bruker 2000)'
_computing_data_reduction 'SAINT (Bruker 2000)'
_computing_molecular_graphics SHELXTL
_computing_publication_material SHELXTL
_computing_structure_refinement SHELXTL
_computing_structure_solution 'SHELXTL (BRUKER 2000)'
_diffrn_ambient_temperature 291(2)
_diffrn_measured_fraction_theta_full 0.999
_diffrn_measured_fraction_theta_max 0.999
_diffrn_measurement_device_type 'Bruker Smart Apex CCD area detector'
_diffrn_measurement_method '\f and \w scans'
_diffrn_radiation_monochromator graphite
_diffrn_radiation_source 'fine-focus sealed tube'
_diffrn_radiation_type MoK\a
_diffrn_radiation_wavelength 0.71073
_diffrn_reflns_av_R_equivalents 0.0831
_diffrn_reflns_av_sigmaI/netI 0.0642
_diffrn_reflns_limit_h_max 9
_diffrn_reflns_limit_h_min -9
_diffrn_reflns_limit_k_max 24
_diffrn_reflns_limit_k_min -25
_diffrn_reflns_limit_l_max 14
_diffrn_reflns_limit_l_min -14
_diffrn_reflns_number 15047
_diffrn_reflns_theta_full 26.00
_diffrn_reflns_theta_max 26.00
_diffrn_reflns_theta_min 1.98
_exptl_absorpt_coefficient_mu 0.188
_exptl_absorpt_correction_T_max 0.9814
_exptl_absorpt_correction_T_min 0.9778
_exptl_absorpt_correction_type multi-scan
_exptl_absorpt_process_details 'SADABS, Bruker(2000)'
_exptl_crystal_colour colourless
_exptl_crystal_density_diffrn 1.443
_exptl_crystal_density_method 'not measured'
_exptl_crystal_description block
_exptl_crystal_F_000 848
_exptl_crystal_size_max 0.12
_exptl_crystal_size_mid 0.12
_exptl_crystal_size_min 0.10
_refine_diff_density_max 1.297
_refine_diff_density_min -0.595
_refine_diff_density_rms 0.088
_refine_ls_extinction_method none
_refine_ls_goodness_of_fit_ref 0.988
_refine_ls_hydrogen_treatment constr
_refine_ls_matrix_type full
_refine_ls_number_parameters 262
_refine_ls_number_reflns 3707
_refine_ls_number_restraints 3
_refine_ls_restrained_S_all 0.992
_refine_ls_R_factor_all 0.0882
_refine_ls_R_factor_gt 0.0692
_refine_ls_shift/su_max 0.000
_refine_ls_shift/su_mean 0.000
_refine_ls_structure_factor_coef Fsqd
_refine_ls_weighting_details 'calc w=1/[\s^2^(Fo^2^)+(0.0931P)^2^+1.7822P] where P=(Fo^2^+2Fc^2^)/3'
_refine_ls_weighting_scheme calc
_refine_ls_wR_factor_gt 0.1813
_refine_ls_wR_factor_ref 0.1957
_reflns_number_gt 2840
_reflns_number_total 3707
_reflns_threshold_expression >2sigma(I)
_cod_data_source_file c6cc02801b2.cif
_cod_data_source_block 1
_cod_original_sg_symbol_H-M 'P 21/n'
_cod_database_code 7124642

loop_
_symmetry_equiv_pos_as_xyz
'x, y, z'
'-x+1/2, y+1/2, -z+1/2'
'-x, -y, -z'
'x-1/2, -y-1/2, z-1/2'

loop_
_atom_site_label
_atom_site_type_symbol
_atom_site_fract_x
_atom_site_fract_y
_atom_site_fract_z
_atom_site_U_iso_or_equiv
_atom_site_adp_type
_atom_site_occupancy
_atom_site_symmetry_multiplicity
_atom_site_calc_flag
_atom_site_refinement_flags
C1 C 0.9610(4) 0.09997(14) 1.0083(3) 0.0451(7) Uani 1 1 d .
C2 C 0.9636(4) 0.06558(15) 1.1072(3) 0.0492(7) Uani 1 1 d .
H2 H 0.8616 0.0567 1.1409 0.059 Uiso 1 1 calc R
C3 C 1.1175(4) 0.04444(16) 1.1559(3) 0.0550(8) Uani 1 1 d .
H3 H 1.1197 0.0207 1.2224 0.066 Uiso 1 1 calc R
C4 C 1.2707(4) 0.05818(15) 1.1065(3) 0.0539(8) Uani 1 1 d .
C5 C 1.2645(4) 0.09295(18) 1.0078(3) 0.0635(9) Uani 1 1 d .
H5 H 1.3664 0.1023 0.9745 0.076 Uiso 1 1 calc R
C6 C 1.1100(4) 0.11441(18) 0.9569(3) 0.0602(9) Uani 1 1 d .
H6 H 1.1069 0.1379 0.8901 0.072 Uiso 1 1 calc R
C7 C 1.4360(5) 0.0355(2) 1.1579(5) 0.0826(13) Uani 1 1 d .
H7 H 1.5341 0.0448 1.1203 0.099 Uiso 1 1 calc R
C8 C 0.7949(4) 0.14702(15) 0.6488(3) 0.0467(7) Uani 1 1 d .
C9 C 0.8525(4) 0.20642(16) 0.6100(3) 0.0539(8) Uani 1 1 d .
H9 H 0.9082 0.2365 0.6584 0.065 Uiso 1 1 calc R
C10 C 0.8250(4) 0.21997(18) 0.4976(3) 0.0615(9) Uani 1 1 d .
H10 H 0.8649 0.2594 0.4694 0.074 Uiso 1 1 calc R
C11 C 0.7397(4) 0.17622(17) 0.4261(3) 0.0560(8) Uani 1 1 d .
C12 C 0.6843(4) 0.11647(17) 0.4666(3) 0.0575(8) Uani 1 1 d .
H12 H 0.6291 0.0864 0.4181 0.069 Uiso 1 1 calc R
C13 C 0.7114(4) 0.10165(15) 0.5793(3) 0.0528(8) Uani 1 1 d .
H13 H 0.6739 0.0619 0.6076 0.063 Uiso 1 1 calc R
C14 C 0.7110(6) 0.1941(2) 0.3062(4) 0.0800(12) Uani 1 1 d .
H14 H 0.7573 0.2339 0.2846 0.096 Uiso 1 1 calc R
C15 C 0.8059(4) 0.28181(15) 0.9426(3) 0.0476(7) Uani 1 1 d .
C16 C 0.8510(4) 0.28162(17) 1.0553(3) 0.0546(8) Uani 1 1 d .
H16 H 0.9077 0.2458 1.0888 0.066 Uiso 1 1 calc R
C17 C 0.8104(5) 0.33572(18) 1.1179(3) 0.0598(9) Uani 1 1 d .
H17 H 0.8413 0.3364 1.1942 0.072 Uiso 1 1 calc R
C18 C 0.7256(4) 0.38828(18) 1.0698(4) 0.0638(9) Uani 1 1 d DU
C19 C 0.6817(5) 0.38741(18) 0.9548(4) 0.0708(11) Uani 1 1 d .
H19 H 0.6246 0.4232 0.9212 0.085 Uiso 1 1 calc R
C20 C 0.7225(5) 0.33383(17) 0.8905(3) 0.0636(9) Uani 1 1 d .
H20 H 0.6940 0.3331 0.8138 0.076 Uiso 1 1 calc R
C21 C 0.6807(6) 0.4451(2) 1.1466(7) 0.119(2) Uani 1 1 d DU
H21 H 0.7286 0.4410 1.2195 0.142 Uiso 1 1 calc R
O1 O 0.7969(3) 0.11809(11) 0.96336(18) 0.0543(6) Uani 1 1 d .
O2 O 0.8289(3) 0.12881(11) 0.76257(18) 0.0552(6) Uani 1 1 d .
O3 O 0.8560(3) 0.22837(11) 0.87637(19) 0.0548(6) Uani 1 1 d .
O4 O 0.5604(3) 0.17431(11) 0.8517(2) 0.0579(6) Uani 1 1 d .
O5 O 1.4547(4) 0.0062(2) 1.2442(4) 0.1266(16) Uani 1 1 d .
O6 O 0.6366(6) 0.16353(19) 0.2358(3) 0.1085(12) Uani 1 1 d .
O7 O 0.6099(6) 0.4858(2) 1.1337(6) 0.158(2) Uani 1 1 d U
P1 P 0.74414(10) 0.16410(4) 0.86214(7) 0.0474(3) Uani 1 1 d .

loop_
_atom_site_aniso_label
_atom_site_aniso_U_11
_atom_site_aniso_U_22
_atom_site_aniso_U_33
_atom_site_aniso_U_23
_atom_site_aniso_U_13
_atom_site_aniso_U_12
C1 0.0430(15) 0.0429(15) 0.0492(16) 0.0014(12) 0.0017(12) 0.0004(12)
C2 0.0470(16) 0.0510(17) 0.0498(17) 0.0056(13) 0.0050(13) -0.0037(13)
C3 0.0571(19) 0.0516(18) 0.0553(19) 0.0113(14) -0.0045(14) -0.0044(14)
C4 0.0467(17) 0.0434(16) 0.071(2) 0.0060(15) -0.0021(15) -0.0022(13)
C5 0.0441(17) 0.065(2) 0.083(3) 0.0128(18) 0.0116(16) -0.0024(15)
C6 0.0518(19) 0.068(2) 0.062(2) 0.0199(17) 0.0104(15) 0.0003(15)
C7 0.055(2) 0.068(2) 0.122(4) 0.024(3) -0.014(2) -0.0074(18)
C8 0.0421(15) 0.0525(17) 0.0459(16) 0.0025(13) 0.0063(12) 0.0111(13)
C9 0.0488(17) 0.0528(18) 0.060(2) -0.0012(15) 0.0050(14) -0.0032(14)
C10 0.0557(19) 0.061(2) 0.070(2) 0.0112(17) 0.0158(16) -0.0014(16)
C11 0.0534(18) 0.064(2) 0.0515(18) 0.0027(15) 0.0106(14) 0.0119(15)
C12 0.0575(19) 0.060(2) 0.0545(19) -0.0085(15) 0.0000(15) 0.0088(15)
C13 0.0531(18) 0.0439(16) 0.062(2) 0.0018(14) 0.0063(14) 0.0037(13)
C14 0.102(3) 0.080(3) 0.060(2) 0.006(2) 0.016(2) 0.010(2)
C15 0.0434(16) 0.0451(16) 0.0547(18) 0.0026(13) 0.0066(13) -0.0014(12)
C16 0.0507(17) 0.0582(19) 0.0547(19) 0.0073(15) 0.0010(14) 0.0018(14)
C17 0.0561(19) 0.068(2) 0.056(2) -0.0056(16) 0.0048(15) -0.0122(16)
C18 0.0452(18) 0.0584(19) 0.089(3) 0.0000(17) 0.0126(17) -0.0136(15)
C19 0.065(2) 0.0487(19) 0.098(3) 0.0159(19) -0.002(2) 0.0103(16)
C20 0.069(2) 0.059(2) 0.062(2) 0.0122(17) -0.0057(17) 0.0059(17)
C21 0.069(3) 0.063(2) 0.230(7) -0.050(3) 0.057(4) -0.0310(18)
O1 0.0440(12) 0.0634(14) 0.0554(13) 0.0143(10) 0.0022(9) 0.0001(10)
O2 0.0616(14) 0.0555(13) 0.0485(12) 0.0009(10) 0.0029(10) 0.0161(10)
O3 0.0554(13) 0.0520(12) 0.0580(13) -0.0019(10) 0.0120(10) -0.0003(10)
O4 0.0492(12) 0.0611(14) 0.0627(14) -0.0030(11) -0.0015(10) 0.0083(10)
O5 0.075(2) 0.126(3) 0.172(4) 0.079(3) -0.043(2) -0.011(2)
O6 0.158(4) 0.107(3) 0.0585(19) -0.0005(18) -0.007(2) 0.011(2)
O7 0.125(4) 0.092(3) 0.263(6) -0.051(3) 0.060(4) 0.006(2)
P1 0.0450(5) 0.0487(5) 0.0486(5) 0.0025(3) 0.0030(3) 0.0052(3)

loop_
_atom_type_symbol
_atom_type_description
_atom_type_scat_dispersion_real
_atom_type_scat_dispersion_imag
_atom_type_scat_source
C C 0.0033 0.0016 'International Tables Vol C Tables 4.2.6.8 and 6.1.1.4'
H H 0.0000 0.0000 'International Tables Vol C Tables 4.2.6.8 and 6.1.1.4'
P P 0.1023 0.0942 'International Tables Vol C Tables 4.2.6.8 and 6.1.1.4'
O O 0.0106 0.0060 'International Tables Vol C Tables 4.2.6.8 and 6.1.1.4'

loop_
_geom_angle_atom_site_label_1
_geom_angle_atom_site_label_2
_geom_angle_atom_site_label_3
_geom_angle
C2 C1 C6 121.6(3)
C2 C1 O1 115.3(3)
C6 C1 O1 123.1(3)
C3 C2 C1 119.5(3)
C3 C2 H2 120.3
C1 C2 H2 120.3
C2 C3 C4 120.5(3)
C2 C3 H3 119.7
C4 C3 H3 119.7
C5 C4 C3 118.8(3)
C5 C4 C7 120.3(3)
C3 C4 C7 120.9(3)
C4 C5 C6 121.5(3)
C4 C5 H5 119.2
C6 C5 H5 119.2
C1 C6 C5 118.0(3)
C1 C6 H6 121.0
C5 C6 H6 121.0
O5 C7 C4 125.2(4)
O5 C7 H7 117.4
C4 C7 H7 117.4
C13 C8 C9 122.4(3)
C13 C8 O2 117.1(3)
C9 C8 O2 120.4(3)
C10 C9 C8 118.1(3)
C10 C9 H9 121.0
C8 C9 H9 121.0
C9 C10 C11 121.2(3)
C9 C10 H10 119.4
C11 C10 H10 119.4
C10 C11 C12 119.9(3)
C10 C11 C14 118.7(4)
C12 C11 C14 121.4(4)
C13 C12 C11 119.9(3)
C13 C12 H12 120.0
C11 C12 H12 120.0
C8 C13 C12 118.6(3)
C8 C13 H13 120.7
C12 C13 H13 120.7
O6 C14 C11 127.1(4)
O6 C14 H14 116.4
C11 C14 H14 116.4
C20 C15 C16 122.3(3)
C20 C15 O3 118.5(3)
C16 C15 O3 119.1(3)
C15 C16 C17 118.5(3)
C15 C16 H16 120.7
C17 C16 H16 120.7
C18 C17 C16 121.2(4)
C18 C17 H17 119.4
C16 C17 H17 119.4
C17 C18 C19 119.2(3)
C17 C18 C21 117.5(5)
C19 C18 C21 123.3(4)
C20 C19 C18 120.5(3)
C20 C19 H19 119.8
C18 C19 H19 119.8
C15 C20 C19 118.3(4)
C15 C20 H20 120.8
C19 C20 H20 120.8
O7 C21 C18 132.5(9)
O7 C21 H21 113.7
C18 C21 H21 113.7
C1 O1 P1 129.92(19)
C8 O2 P1 123.07(18)
C15 O3 P1 121.88(18)
O4 P1 O1 111.34(13)
O4 P1 O2 117.48(14)
O1 P1 O2 102.17(12)
O4 P1 O3 115.42(13)
O1 P1 O3 107.21(13)
O2 P1 O3 101.84(12)

loop_
_geom_bond_atom_site_label_1
_geom_bond_atom_site_label_2
_geom_bond_distance
C1 C2 1.373(4)
C1 C6 1.378(4)
C1 O1 1.404(3)
C2 C3 1.368(4)
C2 H2 0.9300
C3 C4 1.392(5)
C3 H3 0.9300
C4 C5 1.373(5)
C4 C7 1.466(5)
C5 C6 1.385(5)
C5 H5 0.9300
C6 H6 0.9300
C7 O5 1.193(6)
C7 H7 0.9300
C8 C13 1.377(5)
C8 C9 1.378(4)
C8 O2 1.419(4)
C9 C10 1.375(5)
C9 H9 0.9300
C10 C11 1.376(5)
C10 H10 0.9300
C11 C12 1.386(5)
C11 C14 1.482(5)
C12 C13 1.384(5)
C12 H12 0.9300
C13 H13 0.9300
C14 O6 1.170(6)
C14 H14 0.9300
C15 C20 1.370(4)
C15 C16 1.371(4)
C15 O3 1.414(4)
C16 C17 1.377(5)
C16 H16 0.9300
C17 C18 1.364(5)
C17 H17 0.9300
C18 C19 1.396(6)
C18 C21 1.529(6)
C19 C20 1.381(5)
C19 H19 0.9300
C20 H20 0.9300
C21 O7 1.002(7)
C21 H21 0.9300
O1 P1 1.564(2)
O2 P1 1.570(2)
O3 P1 1.574(2)
O4 P1 1.443(2)
